data_2000860
loop_
_publ_author_name
'Yamaguchi, K.'
'Takahashi, H.'
'Itoh, T.'
'Ohsawa, A.'

_publ_section_title
;
 Two azabenzotriazines
;
_journal_issue 6
_journal_name_full 'Acta Crystallographica Section C'
_journal_page_first 1152
_journal_page_last 1154
_journal_paper_doi 10.1107/S0108270192002725
_journal_volume 48
_journal_year 1992
_chemical_formula_moiety 'C12 H8 N4 O'
_chemical_formula_sum 'C12 H8 N4 O'
_chemical_formula_weight 224.22
_chemical_name_systematic
;
2-phenylpyrazino[3,2-f][1,2,4]triazin-4-one
;
_space_group_IT_number 14
_space_group_name_Hall '-P 2yn'
_space_group_name_H-M_alt 'P 1 21/n 1'
_symmetry_cell_setting monoclinic
_symmetry_space_group_name_H-M 'P 1 21/n 1'
_atom_type_scat_source IntTabIV
_cell_angle_alpha 90.0
_cell_angle_beta 98.11(2)
_cell_angle_gamma 90.0
_cell_formula_units_Z 4
_cell_length_a 14.452(2)
_cell_length_b 10.2570(10)
_cell_length_c 7.048(3)
_cell_measurement_reflns_used 20
_cell_measurement_temperature 297
_cell_measurement_theta_max 30.5
_cell_measurement_theta_min 28.0
_cell_volume 1034.3(5)
_computing_cell_refinement AFD
_computing_data_collection 'AFD (Rigaku Corporation, 1985a)'
_computing_data_reduction 'RCRYSTAN (Rigaku Corporation, 1985b)'
_computing_molecular_graphics 'ACV (Stardent Computer Inc., 1990)'
_computing_publication_material 'XPACK (Yamaguchi, 1987)'
_computing_structure_refinement 'RCRYSTAN (Rigaku Corporation, 1985)'
_computing_structure_solution 'SAPI85 (Yao, Zheng, Qian, Han, Gu & Fan, 1988)'
_diffrn_measurement_device 'RIGAKU AFC-5'
_diffrn_measurement_method \w/2\q2\q
_diffrn_radiation_type CuK\a_1
_diffrn_radiation_wavelength 1.5405
_diffrn_reflns_av_R_equivalents 0.026
_diffrn_reflns_limit_h_max 16
_diffrn_reflns_limit_h_min -16
_diffrn_reflns_limit_k_max 11
_diffrn_reflns_limit_k_min 0
_diffrn_reflns_limit_l_max 7
_diffrn_reflns_limit_l_min 0
_diffrn_reflns_number 1241
_diffrn_reflns_theta_max 60
_diffrn_standards_decay_% <3
_diffrn_standards_interval_count 150
_diffrn_standards_number 3
_exptl_absorpt_coefficient_mu 0.763
_exptl_absorpt_correction_type none
_exptl_crystal_colour Clear
_exptl_crystal_density_diffrn 1.440
_exptl_crystal_description Prism
_exptl_crystal_F_000 464
_exptl_crystal_size_max 0.25
_exptl_crystal_size_mid 0.13
_exptl_crystal_size_min 0.02
_refine_diff_density_max 0.220
_refine_diff_density_min -0.343
_refine_ls_extinction_method none
_refine_ls_goodness_of_fit_obs 1.380
_refine_ls_hydrogen_treatment refall
_refine_ls_number_parameters 186
_refine_ls_number_reflns 900
_refine_ls_R_factor_obs 0.062
_refine_ls_shift/esd_max 0.155
_refine_ls_structure_factor_coef Fsqd
_refine_ls_weighting_details 'w = 1/[\s^2^(F)+0.070F^2^]'
_refine_ls_weighting_scheme calc
_refine_ls_wR_factor_obs 0.054
_reflns_number_observed 900
_reflns_number_total 1030
_reflns_observed_criterion F>3\s(F)
_cod_data_source_file as1002.cif
_cod_data_source_block MOLE2
_cod_depositor_comments
;
 Marking attached hydrogen atoms.

 Antanas Vaitkus,
 2017-03-27

The following automatic conversions were performed:

'_refine_ls_weighting_scheme' value '1/[\s^2^(F)+0.070F^2^]' was
changed to 'calc'. New tag '_refine_ls_weighting_details' was
created. The value of the new tag was set to 'w =
1/[\s^2^(F)+0.070F^2^]'.

Automatic conversion script
Id: cif_fix_values 3143 2015-03-26 13:38:13Z robertas 
;
_cod_original_sg_symbol_H-M 'P 21/n'
_cod_database_code 2000860

loop_
_space_group_symop_id
_space_group_symop_operation_xyz
1 x,y,z
2 -x+1/2,y+1/2,-z+1/2
3 -x,-y,-z
4 x+1/2,-y+1/2,z+1/2

loop_
_atom_site_label
_atom_site_fract_x
_atom_site_fract_y
_atom_site_fract_z
_atom_site_U_iso_or_equiv
_atom_site_attached_hydrogens
C1 0.5439(3) -0.2566(5) 0.3516(7) 0.048(2) 0
N2 0.5779(2) -0.1344(3) 0.3324(5) 0.0470(10) 0
C3 0.5177(3) -0.0407(4) 0.2706(6) 0.0420(10) 0
N4 0.4253(2) -0.0493(3) 0.2175(5) 0.0440(10) 0
N5 0.3908(2) -0.1718(3) 0.2297(5) 0.0400(10) 0
C6 0.4424(3) -0.2755(4) 0.2970(6) 0.0410(10) 0
C7 0.2970(3) -0.1878(5) 0.1705(7) 0.047(2) 1
C8 0.2604(3) -0.3082(5) 0.1805(7) 0.051(2) 1
N9 0.3089(2) -0.4138(4) 0.2498(5) 0.0550(10) 0
C10 0.3994(3) -0.3948(4) 0.3079(7) 0.048(2) 1
O11 0.5934(2) -0.3501(3) 0.4084(5) 0.0660(10) 0
C12 0.5551(3) 0.0928(4) 0.2545(7) 0.047(2) 0
C13 0.6492(4) 0.1179(5) 0.3155(8) 0.061(2) 1
C14 0.6862(5) 0.2406(7) 0.3021(10) 0.081(3) 1
C15 0.6280(5) 0.3420(7) 0.2304(9) 0.083(3) 1
C16 0.5354(5) 0.3199(6) 0.1716(9) 0.076(3) 1
C17 0.4978(4) 0.1947(5) 0.1812(7) 0.057(2) 1

loop_
_geom_angle_atom_site_label_1
_geom_angle_atom_site_label_2
_geom_angle_atom_site_label_3
_geom_angle
O11 C1 N2 123.4(4)
O11 C1 C6 119.5(4)
N2 C1 C6 117.1(4)
C3 N2 C1 118.1(3)
N2 C3 N4 128.7(4)
N2 C3 C12 117.7(4)
N4 C3 C12 113.6(4)
C3 N4 N5 113.9(3)
C6 N5 N4 124.2(3)
C6 N5 C7 119.1(4)
N4 N5 C7 116.7(3)
N5 C6 C10 119.2(4)
N5 C6 C1 117.9(4)
C10 C6 C1 122.8(4)
C8 C7 N5 118.3(4)
N9 C8 C7 124.5(4)
C10 N9 C8 115.7(4)
N9 C10 C6 123.1(4)
C17 C12 C13 118.8(4)
C17 C12 C3 121.3(4)
C13 C12 C3 119.9(4)
C14 C13 C12 121.4(5)
C13 C14 C15 119.3(7)
C16 C15 C14 120.3(6)
C15 C16 C17 120.7(6)
C12 C17 C16 119.6(5)

loop_
_geom_bond_atom_site_label_1
_geom_bond_atom_site_label_2
_geom_bond_distance
C1 O11 1.228(5)
C1 N2 1.360(6)
C1 C6 1.476(6)
N2 C3 1.326(6)
C3 N4 1.338(6)
C3 C12 1.482(7)
N4 N5 1.358(5)
N5 C6 1.346(5)
N5 C7 1.370(6)
C6 C10 1.379(6)
C7 C8 1.349(7)
C8 N9 1.344(6)
N9 C10 1.328(6)
C12 C17 1.386(7)
C12 C13 1.392(7)
C13 C14 1.375(9)
C14 C15 1.386(10)
C15 C16 1.362(11)
C16 C17 1.399(8)
